data_4337519
loop_
_publ_author_name
'Sanyal, Ria'
'Guha, Averi'
'Ghosh, Totan'
'Mondal, Tapan Kumar'
'Zangrando, Ennio'
'Das, Debasis'

_publ_section_title
;
 Influence of the coordination environment of zinc(II) complexes of
 designed Mannich ligands on phosphatase activity: a combined experimental
 and theoretical study.
;
_journal_issue 1
_journal_name_full 'Inorganic chemistry'
_journal_page_first 85
_journal_page_last 96
_journal_paper_doi 10.1021/ic4015493
_journal_volume 53
_journal_year 2014
_chemical_formula_moiety 'C28 H44 I2 N2 O6 Zn2'
_chemical_formula_sum 'C28 H44 I2 N2 O6 Zn2'
_chemical_formula_weight 889.19
_space_group_IT_number 14
_symmetry_cell_setting monoclinic
_symmetry_space_group_name_Hall '-P 2ybc'
_symmetry_space_group_name_H-M 'P 1 21/c 1'
_atom_sites_solution_hydrogens geom
_atom_sites_solution_primary direct
_atom_sites_solution_secondary difmap
_audit_creation_method SHELXL-97
_cell_angle_alpha 90.000(6)
_cell_angle_beta 114.326(5)
_cell_angle_gamma 90.000(6)
_cell_formula_units_Z 2
_cell_length_a 9.929(5)
_cell_length_b 15.766(8)
_cell_length_c 11.506(6)
_cell_measurement_temperature 293(2)
_cell_volume 1641.2(15)
_computing_cell_refinement 'Bruker APEX-2'
_computing_data_collection 'Bruker APEX-2'
_computing_data_reduction 'Bruker SHELXTL'
_computing_molecular_graphics 'Ortep3 for Windows (Farrugia,1997)'
_computing_publication_material 'Wingx 1.80.05 (Farrugia, 1999)'
_computing_structure_refinement 'SHELX97 (Sheldrick, 2008)'
_computing_structure_solution 'SHELX97 (Sheldrick, 2008)'
_diffrn_ambient_temperature 293(2)
_diffrn_measured_fraction_theta_full 0.964
_diffrn_measured_fraction_theta_max 0.964
_diffrn_measurement_device_type 'Bruker APEX-2 CCD area detector'
_diffrn_measurement_method '/w scans'
_diffrn_radiation_monochromator graphite
_diffrn_radiation_source 'fine-focus sealed tube'
_diffrn_radiation_type MoK\a
_diffrn_radiation_wavelength 0.71073
_diffrn_reflns_av_R_equivalents 0.1269
_diffrn_reflns_av_sigmaI/netI 0.0895
_diffrn_reflns_limit_h_max 12
_diffrn_reflns_limit_h_min -12
_diffrn_reflns_limit_k_max 19
_diffrn_reflns_limit_k_min -19
_diffrn_reflns_limit_l_max 14
_diffrn_reflns_limit_l_min -14
_diffrn_reflns_number 9950
_diffrn_reflns_theta_full 26.23
_diffrn_reflns_theta_max 26.23
_diffrn_reflns_theta_min 2.33
_exptl_absorpt_coefficient_mu 3.383
_exptl_absorpt_correction_type multi-scan
_exptl_absorpt_process_details 'BRUKER SADABS'
_exptl_crystal_colour off-white
_exptl_crystal_density_diffrn 1.799
_exptl_crystal_density_method 'not measured'
_exptl_crystal_description square
_exptl_crystal_F_000 880
_refine_diff_density_max 1.393
_refine_diff_density_min -0.997
_refine_diff_density_rms 0.154
_refine_ls_extinction_method none
_refine_ls_goodness_of_fit_ref 1.024
_refine_ls_hydrogen_treatment mixed
_refine_ls_matrix_type full
_refine_ls_number_parameters 184
_refine_ls_number_reflns 3198
_refine_ls_number_restraints 0
_refine_ls_restrained_S_all 1.024
_refine_ls_R_factor_all 0.0901
_refine_ls_R_factor_gt 0.0615
_refine_ls_shift/su_max 0.000
_refine_ls_shift/su_mean 0.000
_refine_ls_structure_factor_coef Fsqd
_refine_ls_weighting_details 'calc w=1/[\s^2^(Fo^2^)+(0.0366P)^2^+11.4000P] where P=(Fo^2^+2Fc^2^)/3'
_refine_ls_weighting_scheme calc
_refine_ls_wR_factor_gt 0.1336
_refine_ls_wR_factor_ref 0.1564
_reflns_number_gt 2183
_reflns_number_total 3198
_reflns_threshold_expression >2\s(I)
_cod_data_source_file ic4015493_si_004.cif
_cod_data_source_block 3
_cod_depositor_comments
;
The following automatic conversions were performed:

'_exptl_absorpt_correction_type' value 'MULTI-SCAN' changed to
'multi-scan' according to
/usr/data/users/saulius/automatic-downloads/current/ACS/lib/dictionaries/cif_core.dic
dictionary named 'cif_core.dic' version 2.4.2 from 2011-04-26.

Automatic conversion script
Id: cif_fix_values 2281 2013-09-26 08:29:07Z andrius 

The following automatic conversions were performed:

data name '_exptl_absorpt_process_detail' was replaced with
'_exptl_absorpt_process_details' as specified in the replacement file
'data/replacement-values/replacement_tags.lst'.

Automatic conversion script
Id: cif_correct_tags 9268 2022-04-12 08:56:07Z antanas 
;
_cod_original_cell_volume 1641.3(14)
_cod_original_sg_symbol_H-M 'P 21/c'
_cod_database_code 4337519

loop_
_symmetry_equiv_pos_as_xyz
'x, y, z'
'-x, y+1/2, -z+1/2'
'-x, -y, -z'
'x, -y-1/2, z-1/2'

loop_
_atom_site_label
_atom_site_type_symbol
_atom_site_fract_x
_atom_site_fract_y
_atom_site_fract_z
_atom_site_U_iso_or_equiv
_atom_site_adp_type
_atom_site_occupancy
_atom_site_symmetry_multiplicity
_atom_site_calc_flag
_atom_site_refinement_flags
Zn Zn 0.61300(9) 0.06481(5) 0.49520(8) 0.0359(3) Uani 1 1 d .
I1 I 0.80874(7) 0.11657(4) 0.70193(6) 0.0636(3) Uani 1 1 d .
O1 O 0.5914(5) -0.0603(3) 0.5267(5) 0.0395(12) Uani 1 1 d .
O2 O 0.5673(7) 0.1925(3) 0.3924(6) 0.0504(14) Uani 1 1 d .
O3 O 0.7891(10) 0.0057(9) 0.1576(9) 0.127(4) Uani 1 1 d .
N1 N 0.6506(6) 0.0412(4) 0.3321(6) 0.0364(14) Uani 1 1 d .
C1 C 0.6772(7) -0.1171(5) 0.5044(7) 0.0353(16) Uani 1 1 d .
C2 C 0.7514(9) -0.1803(6) 0.5902(8) 0.049(2) Uani 1 1 d .
H2 H 0.7388 -0.1855 0.6656 0.058 Uiso 1 1 calc R
C3 C 0.8419(9) -0.2345(6) 0.5661(9) 0.056(2) Uani 1 1 d .
H3 H 0.8890 -0.2771 0.6248 0.067 Uiso 1 1 calc R
C4 C 0.8662(9) -0.2287(5) 0.4584(8) 0.0450(19) Uani 1 1 d .
C5 C 0.9699(11) -0.2888(7) 0.4368(10) 0.066(3) Uani 1 1 d .
H5A H 0.9157 -0.3367 0.3888 0.099 Uiso 1 1 calc R
H5B H 1.0429 -0.3077 0.5175 0.099 Uiso 1 1 calc R
H5C H 1.0179 -0.2606 0.3903 0.099 Uiso 1 1 calc R
C6 C 0.7927(8) -0.1677(5) 0.3716(8) 0.0427(18) Uani 1 1 d .
H6 H 0.8080 -0.1634 0.2973 0.051 Uiso 1 1 calc R
C7 C 0.6958(8) -0.1117(5) 0.3906(7) 0.0370(16) Uani 1 1 d .
C8 C 0.6101(8) -0.0490(4) 0.2941(7) 0.0368(16) Uani 1 1 d .
H8A H 0.5062 -0.0567 0.2748 0.044 Uiso 1 1 calc R
H8B H 0.6233 -0.0601 0.2165 0.044 Uiso 1 1 calc R
C9 C 0.5443(9) 0.0955(5) 0.2334(8) 0.0455(19) Uani 1 1 d .
H9A H 0.4448 0.0781 0.2184 0.055 Uiso 1 1 calc R
H9B H 0.5562 0.0880 0.1544 0.055 Uiso 1 1 calc R
C10 C 0.5638(11) 0.1871(5) 0.2696(8) 0.053(2) Uani 1 1 d .
H10A H 0.6552 0.2085 0.2693 0.064 Uiso 1 1 calc R
H10B H 0.4823 0.2202 0.2099 0.064 Uiso 1 1 calc R
C11 C 0.5835(12) 0.2744(6) 0.4411(11) 0.068(3) Uani 1 1 d .
H11A H 0.6682 0.3006 0.4362 0.102 Uiso 1 1 calc R
H11B H 0.5966 0.2723 0.5286 0.102 Uiso 1 1 calc R
H11C H 0.4967 0.3069 0.3924 0.102 Uiso 1 1 calc R
C12 C 0.8043(8) 0.0589(6) 0.3560(8) 0.0449(19) Uani 1 1 d .
H12A H 0.8657 0.0164 0.4151 0.054 Uiso 1 1 calc R
H12B H 0.8305 0.1133 0.3990 0.054 Uiso 1 1 calc R
C13 C 0.8452(13) 0.0613(9) 0.2441(14) 0.092(4) Uani 1 1 d .
H13A H 0.8182 0.1167 0.2044 0.111 Uiso 1 1 calc R
H13B H 0.9519 0.0567 0.2765 0.111 Uiso 1 1 calc R
C14 C 0.8245(14) 0.0090(9) 0.0547(11) 0.086(4) Uani 1 1 d .
H14A H 0.7850 0.0600 0.0073 0.129 Uiso 1 1 calc R
H14B H 0.7832 -0.0393 0.0010 0.129 Uiso 1 1 calc R
H14C H 0.9300 0.0087 0.0835 0.129 Uiso 1 1 calc R

loop_
_atom_site_aniso_label
_atom_site_aniso_U_11
_atom_site_aniso_U_22
_atom_site_aniso_U_33
_atom_site_aniso_U_23
_atom_site_aniso_U_13
_atom_site_aniso_U_12
Zn 0.0408(5) 0.0310(5) 0.0348(5) -0.0031(4) 0.0145(4) -0.0029(3)
I1 0.0582(4) 0.0714(5) 0.0463(4) -0.0144(3) 0.0067(3) -0.0119(3)
O1 0.043(3) 0.030(3) 0.049(3) 0.007(2) 0.022(2) 0.004(2)
O2 0.079(4) 0.027(3) 0.049(3) 0.002(3) 0.029(3) 0.002(3)
O3 0.105(7) 0.213(13) 0.089(6) -0.054(8) 0.066(6) -0.043(7)
N1 0.039(3) 0.030(3) 0.035(3) 0.005(3) 0.010(3) -0.002(2)
C1 0.034(4) 0.030(4) 0.040(4) -0.001(3) 0.014(3) -0.002(3)
C2 0.054(5) 0.053(5) 0.046(5) 0.013(4) 0.028(4) 0.009(4)
C3 0.053(5) 0.052(6) 0.063(6) 0.016(5) 0.025(4) 0.020(4)
C4 0.050(4) 0.040(5) 0.047(5) 0.006(4) 0.022(4) 0.011(4)
C5 0.070(6) 0.066(7) 0.069(6) 0.015(5) 0.036(5) 0.035(5)
C6 0.051(4) 0.036(4) 0.044(4) -0.001(4) 0.023(4) 0.005(4)
C7 0.038(4) 0.031(4) 0.039(4) 0.001(3) 0.012(3) -0.002(3)
C8 0.046(4) 0.026(4) 0.033(4) 0.003(3) 0.011(3) -0.001(3)
C9 0.056(5) 0.035(4) 0.036(4) 0.010(4) 0.009(3) 0.009(4)
C10 0.077(6) 0.038(5) 0.049(5) 0.018(4) 0.031(5) 0.009(4)
C11 0.090(7) 0.039(5) 0.078(7) -0.004(5) 0.037(6) 0.001(5)
C12 0.041(4) 0.046(5) 0.048(5) -0.001(4) 0.018(3) -0.009(3)
C13 0.082(7) 0.097(9) 0.134(11) -0.061(9) 0.081(8) -0.042(7)
C14 0.113(9) 0.097(9) 0.072(7) -0.004(7) 0.062(7) -0.009(7)

loop_
_atom_type_symbol
_atom_type_description
_atom_type_scat_dispersion_real
_atom_type_scat_dispersion_imag
_atom_type_scat_source
C C 0.0033 0.0016 'International Tables Vol C Tables 4.2.6.8 and 6.1.1.4'
H H 0.0000 0.0000 'International Tables Vol C Tables 4.2.6.8 and 6.1.1.4'
N N 0.0061 0.0033 'International Tables Vol C Tables 4.2.6.8 and 6.1.1.4'
O O 0.0106 0.0060 'International Tables Vol C Tables 4.2.6.8 and 6.1.1.4'
Zn Zn 0.2839 1.4301 'International Tables Vol C Tables 4.2.6.8 and 6.1.1.4'
I I -0.4742 1.8119 'International Tables Vol C Tables 4.2.6.8 and 6.1.1.4'

loop_
_geom_angle_atom_site_label_1
_geom_angle_atom_site_label_2
_geom_angle_atom_site_label_3
_geom_angle
_geom_angle_site_symmetry_1
_geom_angle_site_symmetry_3
O1 Zn O1 78.8(2) 3_656 .
O1 Zn N1 116.1(2) 3_656 .
O1 Zn N1 93.3(2) . .
O1 Zn O2 89.5(2) 3_656 .
O1 Zn O2 159.2(2) . .
N1 Zn O2 76.3(2) . .
O1 Zn I1 119.69(16) 3_656 .
O1 Zn I1 104.12(16) . .
N1 Zn I1 123.63(16) . .
O2 Zn I1 96.64(16) . .
O1 Zn Zn 40.48(15) 3_656 3_656
O1 Zn Zn 38.32(13) . 3_656
N1 Zn Zn 108.47(17) . 3_656
O2 Zn Zn 127.81(16) . 3_656
I1 Zn Zn 118.33(5) . 3_656
C1 O1 Zn 131.9(5) . 3_656
C1 O1 Zn 119.7(4) . .
Zn O1 Zn 101.2(2) 3_656 .
C11 O2 C10 114.4(7) . .
C11 O2 Zn 130.1(6) . .
C10 O2 Zn 112.7(5) . .
C13 O3 C14 117.7(11) . .
C12 N1 C9 113.3(6) . .
C12 N1 C8 111.8(6) . .
C9 N1 C8 108.0(6) . .
C12 N1 Zn 110.8(5) . .
C9 N1 Zn 104.7(5) . .
C8 N1 Zn 107.8(4) . .
O1 C1 C2 122.9(7) . .
O1 C1 C7 118.7(7) . .
C2 C1 C7 118.4(7) . .
C3 C2 C1 121.0(7) . .
C3 C2 H2 119.5 . .
C1 C2 H2 119.5 . .
C2 C3 C4 121.8(8) . .
C2 C3 H3 119.1 . .
C4 C3 H3 119.1 . .
C3 C4 C6 118.3(7) . .
C3 C4 C5 120.1(8) . .
C6 C4 C5 121.6(7) . .
C4 C5 H5A 109.5 . .
C4 C5 H5B 109.5 . .
H5A C5 H5B 109.5 . .
C4 C5 H5C 109.5 . .
H5A C5 H5C 109.5 . .
H5B C5 H5C 109.5 . .
C4 C6 C7 122.0(7) . .
C4 C6 H6 119.0 . .
C7 C6 H6 119.0 . .
C6 C7 C1 118.4(7) . .
C6 C7 C8 122.2(7) . .
C1 C7 C8 119.4(7) . .
C7 C8 N1 114.7(6) . .
C7 C8 H8A 108.6 . .
N1 C8 H8A 108.6 . .
C7 C8 H8B 108.6 . .
N1 C8 H8B 108.6 . .
H8A C8 H8B 107.6 . .
N1 C9 C10 112.3(7) . .
N1 C9 H9A 109.1 . .
C10 C9 H9A 109.1 . .
N1 C9 H9B 109.1 . .
C10 C9 H9B 109.1 . .
H9A C9 H9B 107.9 . .
O2 C10 C9 106.7(6) . .
O2 C10 H10A 110.4 . .
C9 C10 H10A 110.4 . .
O2 C10 H10B 110.4 . .
C9 C10 H10B 110.4 . .
H10A C10 H10B 108.6 . .
O2 C11 H11A 109.5 . .
O2 C11 H11B 109.5 . .
H11A C11 H11B 109.5 . .
O2 C11 H11C 109.5 . .
H11A C11 H11C 109.5 . .
H11B C11 H11C 109.5 . .
N1 C12 C13 118.2(8) . .
N1 C12 H12A 107.8 . .
C13 C12 H12A 107.8 . .
N1 C12 H12B 107.8 . .
C13 C12 H12B 107.8 . .
H12A C12 H12B 107.1 . .
O3 C13 C12 117.9(9) . .
O3 C13 H13A 107.8 . .
C12 C13 H13A 107.8 . .
O3 C13 H13B 107.8 . .
C12 C13 H13B 107.8 . .
H13A C13 H13B 107.2 . .
O3 C14 H14A 109.5 . .
O3 C14 H14B 109.5 . .
H14A C14 H14B 109.5 . .
O3 C14 H14C 109.5 . .
H14A C14 H14C 109.5 . .
H14B C14 H14C 109.5 . .

loop_
_geom_bond_atom_site_label_1
_geom_bond_atom_site_label_2
_geom_bond_distance
_geom_bond_site_symmetry_2
Zn O1 1.941(5) 3_656
Zn O1 2.032(5) .
Zn N1 2.093(6) .
Zn O2 2.283(5) .
Zn I1 2.5085(13) .
Zn Zn 3.071(2) 3_656
O1 C1 1.332(8) .
O1 Zn 1.941(5) 3_656
O2 C11 1.392(11) .
O2 C10 1.401(10) .
O3 C13 1.269(14) .
O3 C14 1.368(11) .
N1 C12 1.462(9) .
N1 C9 1.466(9) .
N1 C8 1.493(9) .
C1 C2 1.382(11) .
C1 C7 1.399(11) .
C2 C3 1.350(11) .
C2 H2 0.9300 .
C3 C4 1.360(12) .
C3 H3 0.9300 .
C4 C6 1.362(11) .
C4 C5 1.494(11) .
C5 H5A 0.9600 .
C5 H5B 0.9600 .
C5 H5C 0.9600 .
C6 C7 1.388(10) .
C6 H6 0.9300 .
C7 C8 1.468(10) .
C8 H8A 0.9700 .
C8 H8B 0.9700 .
C9 C10 1.494(12) .
C9 H9A 0.9700 .
C9 H9B 0.9700 .
C10 H10A 0.9700 .
C10 H10B 0.9700 .
C11 H11A 0.9600 .
C11 H11B 0.9600 .
C11 H11C 0.9600 .
C12 C13 1.502(13) .
C12 H12A 0.9700 .
C12 H12B 0.9700 .
C13 H13A 0.9700 .
C13 H13B 0.9700 .
C14 H14A 0.9600 .
C14 H14B 0.9600 .
C14 H14C 0.9600 .

loop_
_geom_torsion_atom_site_label_1
_geom_torsion_atom_site_label_2
_geom_torsion_atom_site_label_3
_geom_torsion_atom_site_label_4
_geom_torsion
_geom_torsion_site_symmetry_1
_geom_torsion_site_symmetry_4
O1 Zn O1 C1 153.7(6) 3_656 .
N1 Zn O1 C1 37.7(5) . .
O2 Zn O1 C1 96.7(7) . .
I1 Zn O1 C1 -88.2(5) . .
Zn Zn O1 C1 153.7(6) 3_656 .
O1 Zn O1 Zn 0.0 3_656 3_656
N1 Zn O1 Zn -116.0(2) . 3_656
O2 Zn O1 Zn -57.0(6) . 3_656
I1 Zn O1 Zn 118.09(18) . 3_656
O1 Zn O2 C11 92.5(7) 3_656 .
O1 Zn O2 C11 147.8(7) . .
N1 Zn O2 C11 -150.4(8) . .
I1 Zn O2 C11 -27.4(7) . .
Zn Zn O2 C11 106.7(7) 3_656 .
O1 Zn O2 C10 -107.7(6) 3_656 .
O1 Zn O2 C10 -52.3(9) . .
N1 Zn O2 C10 9.4(5) . .
I1 Zn O2 C10 132.5(5) . .
Zn Zn O2 C10 -93.5(6) 3_656 .
O1 Zn N1 C12 171.4(5) 3_656 .
O1 Zn N1 C12 -109.4(5) . .
O2 Zn N1 C12 88.9(5) . .
I1 Zn N1 C12 0.0(6) . .
Zn Zn N1 C12 -145.4(5) 3_656 .
O1 Zn N1 C9 48.9(5) 3_656 .
O1 Zn N1 C9 128.0(5) . .
O2 Zn N1 C9 -33.7(4) . .
I1 Zn N1 C9 -122.6(4) . .
Zn Zn N1 C9 92.1(4) 3_656 .
O1 Zn N1 C8 -65.9(5) 3_656 .
O1 Zn N1 C8 13.3(4) . .
O2 Zn N1 C8 -148.4(5) . .
I1 Zn N1 C8 122.7(4) . .
Zn Zn N1 C8 -22.7(4) 3_656 .
Zn O1 C1 C2 -83.1(9) 3_656 .
Zn O1 C1 C2 132.5(6) . .
Zn O1 C1 C7 98.3(7) 3_656 .
Zn O1 C1 C7 -46.0(8) . .
O1 C1 C2 C3 -177.3(8) . .
C7 C1 C2 C3 1.2(12) . .
C1 C2 C3 C4 1.2(14) . .
C2 C3 C4 C6 -2.0(14) . .
C2 C3 C4 C5 178.6(9) . .
C3 C4 C6 C7 0.5(13) . .
C5 C4 C6 C7 179.8(8) . .
C4 C6 C7 C1 1.9(11) . .
C4 C6 C7 C8 -176.5(7) . .
O1 C1 C7 C6 175.9(7) . .
C2 C1 C7 C6 -2.7(11) . .
O1 C1 C7 C8 -5.7(10) . .
C2 C1 C7 C8 175.7(7) . .
C6 C7 C8 N1 -113.7(8) . .
C1 C7 C8 N1 68.0(9) . .
C12 N1 C8 C7 61.4(8) . .
C9 N1 C8 C7 -173.2(6) . .
Zn N1 C8 C7 -60.6(7) . .
C12 N1 C9 C10 -62.5(9) . .
C8 N1 C9 C10 173.1(7) . .
Zn N1 C9 C10 58.4(7) . .
C11 O2 C10 C9 -179.4(8) . .
Zn O2 C10 C9 17.4(8) . .
N1 C9 C10 O2 -50.3(9) . .
C9 N1 C12 C13 -51.5(11) . .
C8 N1 C12 C13 70.9(10) . .
Zn N1 C12 C13 -168.8(8) . .
C14 O3 C13 C12 178.8(11) . .
N1 C12 C13 O3 -40.9(17) . .
